data_2226383
loop_
_publ_author_name
'Suchetan, P. A.'
'Gowda, B. Thimme'
'Foro, Sabine'
'Fuess, Hartmut'

_publ_section_title
;
 4-Chloro-<i>N</i>-(3-chlorobenzoyl)benzenesulfonamide monohydrate
;
_journal_coeditor_code CI5109
_journal_issue 7
_journal_name_full 'Acta Crystallographica Section E'
_journal_page_first o1773
_journal_paper_doi 10.1107/S1600536810023962
_journal_volume 66
_journal_year 2010
_chemical_formula_iupac 'C13 H9 Cl2 N O3 S, H2 O'
_chemical_formula_moiety 'C13 H9 Cl2 N O3 S, H2 O'
_chemical_formula_sum 'C13 H11 Cl2 N O4 S'
_chemical_formula_weight 348.19
_chemical_name_systematic
;
4-Chloro-<i>N</i>-(3-chlorobenzoyl)benzenesulfonamide monohydrate
;
_space_group_IT_number 15
_symmetry_cell_setting monoclinic
_symmetry_space_group_name_Hall '-C 2yc'
_symmetry_space_group_name_H-M 'C 1 2/c 1'
_atom_sites_solution_hydrogens geom
_atom_sites_solution_primary direct
_atom_sites_solution_secondary difmap
_audit_creation_method SHELXL-97
_cell_angle_alpha 90.00
_cell_angle_beta 95.938(9)
_cell_angle_gamma 90.00
_cell_formula_units_Z 8
_cell_length_a 46.909(3)
_cell_length_b 4.9469(5)
_cell_length_c 12.9190(10)
_cell_measurement_reflns_used 3786
_cell_measurement_temperature 299(2)
_cell_measurement_theta_max 2.61
_cell_measurement_theta_min 27.93
_cell_volume 2981.8(4)
_computing_cell_refinement
;
CrysAlis RED (Oxford Diffraction, 2009)
;
_computing_data_collection
;
CrysAlis CCD (Oxford Diffraction, 2009)
;
_computing_data_reduction
;
CrysAlis RED (Oxford Diffraction, 2009)
;
_computing_molecular_graphics 'PLATON (Spek, 2009)'
_computing_publication_material 'SHELXL97 (Sheldrick, 2008)'
_computing_structure_refinement 'SHELXL97 (Sheldrick, 2008)'
_computing_structure_solution 'SHELXS97 (Sheldrick, 2008)'
_diffrn_ambient_temperature 299(2)
_diffrn_measured_fraction_theta_full 0.925
_diffrn_measured_fraction_theta_max 0.925
_diffrn_measurement_device_type
;
Oxford Diffraction Xcalibur diffractometer
with a Sapphire CCD detector
;
_diffrn_measurement_method
;
Rotation method data acquisition using \w and \f scans
;
_diffrn_radiation_monochromator graphite
_diffrn_radiation_source 'fine-focus sealed tube'
_diffrn_radiation_type MoK\a
_diffrn_radiation_wavelength 0.71073
_diffrn_reflns_av_R_equivalents 0.0938
_diffrn_reflns_av_sigmaI/netI 0.0638
_diffrn_reflns_limit_h_max 55
_diffrn_reflns_limit_h_min -56
_diffrn_reflns_limit_k_max 5
_diffrn_reflns_limit_k_min -5
_diffrn_reflns_limit_l_max 15
_diffrn_reflns_limit_l_min -15
_diffrn_reflns_number 7848
_diffrn_reflns_theta_full 25.35
_diffrn_reflns_theta_max 25.35
_diffrn_reflns_theta_min 2.62
_diffrn_standards_decay_% 0
_diffrn_standards_number 0
_exptl_absorpt_coefficient_mu 0.589
_exptl_absorpt_correction_T_max 0.9435
_exptl_absorpt_correction_T_min 0.8432
_exptl_absorpt_correction_type multi-scan
_exptl_absorpt_process_details
;
(CrysAlis RED; Oxford Diffraction, 2009)
;
_exptl_crystal_colour colourless
_exptl_crystal_density_diffrn 1.551
_exptl_crystal_density_method 'not measured'
_exptl_crystal_description 'long needle'
_exptl_crystal_F_000 1424
_exptl_crystal_size_max 0.30
_exptl_crystal_size_mid 0.14
_exptl_crystal_size_min 0.10
_refine_diff_density_max 0.491
_refine_diff_density_min -0.477
_refine_ls_extinction_method none
_refine_ls_goodness_of_fit_ref 1.008
_refine_ls_hydrogen_treatment mixed
_refine_ls_matrix_type full
_refine_ls_number_parameters 199
_refine_ls_number_reflns 2511
_refine_ls_number_restraints 3
_refine_ls_restrained_S_all 1.008
_refine_ls_R_factor_all 0.0743
_refine_ls_R_factor_gt 0.0657
_refine_ls_shift/su_max 0.008
_refine_ls_shift/su_mean 0.001
_refine_ls_structure_factor_coef Fsqd
_refine_ls_weighting_details 'calc w=1/[\s^2^(Fo^2^)+(0.1432P)^2^] where P=(Fo^2^+2Fc^2^)/3'
_refine_ls_weighting_scheme calc
_refine_ls_wR_factor_gt 0.1753
_refine_ls_wR_factor_ref 0.1835
_reflns_number_gt 2027
_reflns_number_total 2511
_reflns_threshold_expression I>2\s(I)
_cod_data_source_file ci5109.cif
_cod_data_source_block I
_cod_original_sg_symbol_H-M 'C 2/c'
_cod_database_code 2226383
_cod_database_fobs_code 2226383

loop_
_symmetry_equiv_pos_as_xyz
'x, y, z'
'-x, y, -z+1/2'
'x+1/2, y+1/2, z'
'-x+1/2, y+1/2, -z+1/2'
'-x, -y, -z'
'x, -y, z-1/2'
'-x+1/2, -y+1/2, -z'
'x+1/2, -y+1/2, z-1/2'

loop_
_atom_site_type_symbol
_atom_site_label
_atom_site_fract_x
_atom_site_fract_y
_atom_site_fract_z
_atom_site_U_iso_or_equiv
_atom_site_adp_type
_atom_site_calc_flag
_atom_site_refinement_flags
_atom_site_occupancy
_atom_site_disorder_assembly
_atom_site_disorder_group
Cl Cl1 0.23824(2) -0.1411(2) 0.15914(10) 0.0751(4) Uani d . 1 . .
Cl Cl2 0.030813(19) -0.4014(2) 0.16022(8) 0.0636(4) Uani d . 1 . .
S S1 0.145674(14) 0.62369(12) -0.02750(5) 0.0330(3) Uani d . 1 . .
O O1 0.13859(4) 0.8302(4) 0.04597(17) 0.0413(5) Uani d . 1 . .
O O2 0.15376(5) 0.6968(4) -0.13059(16) 0.0478(6) Uani d . 1 . .
O O3 0.10727(4) 0.3795(4) 0.12809(15) 0.0433(6) Uani d . 1 . .
N N1 0.11762(5) 0.4252(5) -0.04251(18) 0.0348(6) Uani d D 1 . .
H H1N 0.1192(7) 0.357(6) -0.1005(17) 0.042 Uiso d D 1 . .
C C1 0.17257(6) 0.4165(5) 0.0259(2) 0.0332(6) Uani d . 1 . .
C C2 0.17479(6) 0.3855(6) 0.1325(2) 0.0398(7) Uani d . 1 . .
H H2 0.1630 0.4779 0.1740 0.048 Uiso calc R 1 . .
C C3 0.19519(7) 0.2122(7) 0.1723(2) 0.0456(7) Uani d . 1 . .
H H3 0.1976 0.1796 0.2436 0.055 Uiso calc R 1 . .
C C4 0.21297(6) 0.0798(6) 0.1065(3) 0.0453(8) Uani d . 1 . .
C C5 0.21165(7) 0.1130(7) 0.0002(3) 0.0544(9) Uani d . 1 . .
H H5 0.2240 0.0242 -0.0404 0.065 Uiso calc R 1 . .
C C6 0.19104(7) 0.2844(7) -0.0406(2) 0.0476(8) Uani d . 1 . .
H H6 0.1888 0.3170 -0.1119 0.057 Uiso calc R 1 . .
C C7 0.10191(6) 0.3242(5) 0.0382(2) 0.0340(6) Uani d . 1 . .
C C8 0.07754(6) 0.1437(5) 0.0091(2) 0.0363(7) Uani d . 1 . .
C C9 0.06672(5) -0.0221(6) 0.0866(2) 0.0375(6) Uani d . 1 . .
H H9 0.0754 -0.0138 0.1546 0.045 Uiso calc R 1 . .
C C10 0.04422(6) -0.1911(6) 0.0642(3) 0.0428(7) Uani d . 1 . .
C C11 0.03190(7) -0.1960(8) -0.0333(3) 0.0600(10) Uani d . 1 . .
H H11 0.0163 -0.3092 -0.0514 0.072 Uiso calc R 1 . .
C C12 0.04251(8) -0.0290(9) -0.1094(3) 0.0681(11) Uani d . 1 . .
H H12 0.0335 -0.0357 -0.1770 0.082 Uiso calc R 1 . .
C C13 0.06525(7) 0.1418(7) -0.0887(3) 0.0516(9) Uani d . 1 . .
H H13 0.0718 0.2507 -0.1399 0.062 Uiso calc R 1 . .
O O4 0.12309(7) 0.8386(5) 0.26833(19) 0.0640(7) Uani d D 1 . .
H H41 0.1273(10) 0.997(5) 0.287(4) 0.096 Uiso d D 1 . .
H H42 0.1245(11) 0.760(10) 0.211(2) 0.096 Uiso d D 1 . .

loop_
_atom_site_aniso_label
_atom_site_aniso_U_11
_atom_site_aniso_U_22
_atom_site_aniso_U_33
_atom_site_aniso_U_12
_atom_site_aniso_U_13
_atom_site_aniso_U_23
Cl1 0.0623(6) 0.0664(7) 0.0913(9) 0.0265(4) -0.0185(6) -0.0069(5)
Cl2 0.0642(6) 0.0712(6) 0.0563(6) -0.0273(4) 0.0111(5) 0.0027(4)
S1 0.0396(4) 0.0302(4) 0.0291(4) -0.0026(2) 0.0029(3) 0.0016(2)
O1 0.0499(11) 0.0297(10) 0.0434(11) -0.0007(8) 0.0003(9) -0.0043(9)
O2 0.0608(13) 0.0483(12) 0.0340(11) -0.0061(10) 0.0041(10) 0.0097(10)
O3 0.0485(11) 0.0524(13) 0.0282(11) -0.0123(9) 0.0004(9) -0.0059(8)
N1 0.0377(12) 0.0387(12) 0.0269(12) -0.0045(10) -0.0023(10) -0.0021(10)
C1 0.0328(13) 0.0335(13) 0.0335(15) -0.0047(11) 0.0042(11) -0.0027(11)
C2 0.0350(14) 0.0480(16) 0.0357(16) 0.0033(12) 0.0011(12) -0.0058(12)
C3 0.0426(15) 0.0536(17) 0.0388(15) 0.0045(14) -0.0035(13) -0.0015(15)
C4 0.0371(15) 0.0411(15) 0.055(2) 0.0041(12) -0.0075(14) -0.0033(14)
C5 0.0468(17) 0.060(2) 0.057(2) 0.0109(15) 0.0100(16) -0.0134(16)
C6 0.0504(17) 0.0571(18) 0.0363(15) 0.0051(15) 0.0089(13) -0.0062(15)
C7 0.0363(13) 0.0347(13) 0.0301(14) 0.0027(11) -0.0017(11) -0.0032(11)
C8 0.0324(13) 0.0362(14) 0.0388(15) 0.0003(11) -0.0035(12) -0.0020(11)
C9 0.0337(14) 0.0455(16) 0.0326(14) -0.0021(12) -0.0003(12) -0.0046(12)
C10 0.0372(15) 0.0464(16) 0.0450(17) -0.0074(12) 0.0051(13) -0.0039(14)
C11 0.0472(18) 0.075(2) 0.054(2) -0.0219(17) -0.0127(16) -0.0065(19)
C12 0.061(2) 0.090(3) 0.047(2) -0.023(2) -0.0225(18) 0.005(2)
C13 0.0528(18) 0.062(2) 0.0375(17) -0.0116(15) -0.0075(15) 0.0068(14)
O4 0.111(2) 0.0504(14) 0.0298(12) 0.0019(14) 0.0024(13) 0.0003(11)

loop_
_atom_type_symbol
_atom_type_description
_atom_type_scat_dispersion_real
_atom_type_scat_dispersion_imag
_atom_type_scat_source
C C 0.0033 0.0016 'International Tables Vol C Tables 4.2.6.8 and 6.1.1.4'
H H 0.0000 0.0000 'International Tables Vol C Tables 4.2.6.8 and 6.1.1.4'
Cl Cl 0.1484 0.1585 'International Tables Vol C Tables 4.2.6.8 and 6.1.1.4'
N N 0.0061 0.0033 'International Tables Vol C Tables 4.2.6.8 and 6.1.1.4'
O O 0.0106 0.0060 'International Tables Vol C Tables 4.2.6.8 and 6.1.1.4'
S S 0.1246 0.1234 'International Tables Vol C Tables 4.2.6.8 and 6.1.1.4'

loop_
_geom_angle_atom_site_label_1
_geom_angle_atom_site_label_2
_geom_angle_atom_site_label_3
_geom_angle_site_symmetry_1
_geom_angle_site_symmetry_3
_geom_angle
_geom_angle_publ_flag
O1 S1 O2 . . 121.10(13) ?
O1 S1 N1 . . 105.25(13) ?
O2 S1 N1 . . 108.69(12) ?
O1 S1 C1 . . 111.44(13) ?
O2 S1 C1 . . 105.30(14) ?
N1 S1 C1 . . 103.79(12) ?
C7 N1 S1 . . 126.36(17) ?
C7 N1 H1N . . 128(2) ?
S1 N1 H1N . . 102(2) ?
C2 C1 C6 . . 123.9(3) ?
C2 C1 S1 . . 116.4(2) ?
C6 C1 S1 . . 119.7(2) ?
C3 C2 C1 . . 115.5(3) ?
C3 C2 H2 . . 122.3 ?
C1 C2 H2 . . 122.3 ?
C2 C3 C4 . . 120.4(3) ?
C2 C3 H3 . . 119.8 ?
C4 C3 H3 . . 119.8 ?
C5 C4 C3 . . 125.2(3) ?
C5 C4 Cl1 . . 115.6(3) ?
C3 C4 Cl1 . . 119.2(3) ?
C6 C5 C4 . . 114.8(3) ?
C6 C5 H5 . . 122.6 ?
C4 C5 H5 . . 122.6 ?
C5 C6 C1 . . 120.2(3) ?
C5 C6 H6 . . 119.9 ?
C1 C6 H6 . . 119.9 ?
O3 C7 N1 . . 123.9(2) ?
O3 C7 C8 . . 117.9(3) ?
N1 C7 C8 . . 118.2(2) ?
C13 C8 C9 . . 120.7(3) ?
C13 C8 C7 . . 119.7(3) ?
C9 C8 C7 . . 119.6(2) ?
C10 C9 C8 . . 122.1(3) ?
C10 C9 H9 . . 119.0 ?
C8 C9 H9 . . 119.0 ?
C11 C10 C9 . . 117.8(3) ?
C11 C10 Cl2 . . 119.9(2) ?
C9 C10 Cl2 . . 122.4(2) ?
C10 C11 C12 . . 119.9(3) ?
C10 C11 H11 . . 120.1 ?
C12 C11 H11 . . 120.1 ?
C13 C12 C11 . . 123.3(3) ?
C13 C12 H12 . . 118.3 ?
C11 C12 H12 . . 118.3 ?
C8 C13 C12 . . 116.3(3) ?
C8 C13 H13 . . 121.9 ?
C12 C13 H13 . . 121.9 ?
H41 O4 H42 . . 130(5) ?

loop_
_geom_bond_atom_site_label_1
_geom_bond_atom_site_label_2
_geom_bond_site_symmetry_2
_geom_bond_distance
_geom_bond_publ_flag
Cl1 C4 . 1.701(3) ?
Cl2 C10 . 1.782(3) ?
S1 O1 . 1.456(2) ?
S1 O2 . 1.467(2) ?
S1 N1 . 1.637(2) ?
S1 C1 . 1.714(3) ?
O3 C7 . 1.195(3) ?
N1 C7 . 1.428(4) ?
N1 H1N . 0.833(18) ?
C1 C2 . 1.379(4) ?
C1 C6 . 1.438(4) ?
C2 C3 . 1.347(4) ?
C2 H2 . 0.93 ?
C3 C4 . 1.412(5) ?
C3 H3 . 0.93 ?
C4 C5 . 1.379(5) ?
C5 C6 . 1.351(4) ?
C5 H5 . 0.93 ?
C6 H6 . 0.93 ?
C7 C8 . 1.468(4) ?
C8 C13 . 1.333(4) ?
C8 C9 . 1.427(4) ?
C9 C10 . 1.354(4) ?
C9 H9 . 0.93 ?
C10 C11 . 1.331(5) ?
C11 C12 . 1.413(6) ?
C11 H11 . 0.93 ?
C12 C13 . 1.365(5) ?
C12 H12 . 0.93 ?
C13 H13 . 0.93 ?
O4 H41 . 0.83(2) ?
O4 H42 . 0.85(2) ?

loop_
_geom_hbond_atom_site_label_D
_geom_hbond_atom_site_label_H
_geom_hbond_atom_site_label_A
_geom_hbond_site_symmetry_A
_geom_hbond_distance_DH
_geom_hbond_distance_HA
_geom_hbond_distance_DA
_geom_hbond_angle_DHA
N1 H1N O4 6_565 0.83(2) 1.98(2) 2.805(4) 175(3)
O4 H41 O2 6_576 0.83(2) 2.17(3) 2.944(3) 154(4)
O4 H42 O1 . 0.85(2) 2.32(4) 3.035(4) 142(5)
O4 H42 O3 . 0.85(2) 2.27(4) 2.952(3) 137(5)

loop_
_geom_torsion_atom_site_label_1
_geom_torsion_atom_site_label_2
_geom_torsion_atom_site_label_3
_geom_torsion_atom_site_label_4
_geom_torsion_site_symmetry_1
_geom_torsion_site_symmetry_2
_geom_torsion_site_symmetry_3
_geom_torsion_site_symmetry_4
_geom_torsion
_geom_torsion_publ_flag
O1 S1 N1 C7 . . . . -44.3(2) ?
O2 S1 N1 C7 . . . . -175.4(2) ?
C1 S1 N1 C7 . . . . 72.9(2) ?
O1 S1 C1 C2 . . . . 27.9(3) ?
O2 S1 C1 C2 . . . . 161.0(2) ?
N1 S1 C1 C2 . . . . -84.9(2) ?
O1 S1 C1 C6 . . . . -152.8(2) ?
O2 S1 C1 C6 . . . . -19.7(3) ?
N1 S1 C1 C6 . . . . 94.4(2) ?
C6 C1 C2 C3 . . . . -2.2(4) ?
S1 C1 C2 C3 . . . . 177.0(2) ?
C1 C2 C3 C4 . . . . 1.1(4) ?
C2 C3 C4 C5 . . . . 0.5(5) ?
C2 C3 C4 Cl1 . . . . -179.2(2) ?
C3 C4 C5 C6 . . . . -1.1(5) ?
Cl1 C4 C5 C6 . . . . 178.6(2) ?
C4 C5 C6 C1 . . . . 0.1(5) ?
C2 C1 C6 C5 . . . . 1.6(5) ?
S1 C1 C6 C5 . . . . -177.6(3) ?
S1 N1 C7 O3 . . . . 1.7(4) ?
S1 N1 C7 C8 . . . . -178.91(19) ?
O3 C7 C8 C13 . . . . 159.3(3) ?
N1 C7 C8 C13 . . . . -20.1(4) ?
O3 C7 C8 C9 . . . . -18.9(4) ?
N1 C7 C8 C9 . . . . 161.7(2) ?
C13 C8 C9 C10 . . . . 1.5(5) ?
C7 C8 C9 C10 . . . . 179.7(3) ?
C8 C9 C10 C11 . . . . -1.0(5) ?
C8 C9 C10 Cl2 . . . . 179.3(2) ?
C9 C10 C11 C12 . . . . 0.3(6) ?
Cl2 C10 C11 C12 . . . . 179.9(3) ?
C10 C11 C12 C13 . . . . 0.1(7) ?
C9 C8 C13 C12 . . . . -1.1(5) ?
C7 C8 C13 C12 . . . . -179.3(3) ?
C11 C12 C13 C8 . . . . 0.4(6) ?

loop_
_cod_related_entry_id
_cod_related_entry_database
_cod_related_entry_code
1 ChemSpider 30656109
